data_1555395
loop_
_publ_author_name
'Tepper, Ronny'
'Schulze, Benjamin'
'G\"orls, Helmar'
'Bellstedt, Peter'
'J\"ager, Michael'
'Schubert, Ulrich S.'

_publ_section_title
;
 Preorganization in a Cleft-Type Anion Receptor Featuring
 Iodo-1,2,3-Triazoles As Halogen Bond Donors.
;
_journal_issue 23
_journal_name_full 'Organic letters'
_journal_page_first 5740
_journal_page_last 5743
_journal_paper_doi 10.1021/acs.orglett.5b02760
_journal_volume 17
_journal_year 2015
_chemical_formula_moiety 'C37 H35 I2 N7 O2'
_chemical_formula_sum 'C37 H35 I2 N7 O2'
_chemical_formula_weight 863.52
_space_group_IT_number 14
_space_group_name_Hall '-P 2ybc'
_space_group_name_H-M_alt 'P 1 21/c 1'
_symmetry_cell_setting monoclinic
_symmetry_space_group_name_Hall '-P 2ybc'
_symmetry_space_group_name_H-M 'P 1 21/c 1'
_atom_sites_solution_hydrogens mixed
_atom_sites_solution_primary direct
_atom_sites_solution_secondary difmap
_audit_creation_method SHELXL-97
_cell_angle_alpha 90
_cell_angle_beta 109.4690(1)
_cell_angle_gamma 90
_cell_formula_units_Z 4
_cell_length_a 17.3106(3)
_cell_length_b 15.6730(3)
_cell_length_c 15.0038(3)
_cell_measurement_temperature 133(2)
_cell_volume 3837.91(13)
_computing_cell_refinement DENZO
_computing_data_collection COLLECT
_computing_data_reduction DENZO
_computing_molecular_graphics SHELXTL/PC
_computing_publication_material SHELXL-97
_computing_structure_refinement 'SHELXL-97 (Sheldrick, 2008)'
_computing_structure_solution 'SHELXS-97 (Sheldrick, 2008)'
_diffrn_ambient_temperature 133(2)
_diffrn_measured_fraction_theta_full 0.995
_diffrn_measured_fraction_theta_max 0.995
_diffrn_measurement_device_type KappaCCD
_diffrn_measurement_method 'phi- + omega-scan'
_diffrn_radiation_monochromator graphite
_diffrn_radiation_source 'fine-focus sealed tube'
_diffrn_radiation_type MoK\a
_diffrn_radiation_wavelength 0.71073
_diffrn_reflns_av_R_equivalents 0.0303
_diffrn_reflns_av_sigmaI/netI 0.0285
_diffrn_reflns_limit_h_max 22
_diffrn_reflns_limit_h_min -22
_diffrn_reflns_limit_k_max 20
_diffrn_reflns_limit_k_min -10
_diffrn_reflns_limit_l_max 19
_diffrn_reflns_limit_l_min -19
_diffrn_reflns_number 22934
_diffrn_reflns_theta_full 27.51
_diffrn_reflns_theta_max 27.51
_diffrn_reflns_theta_min 2.03
_exptl_absorpt_coefficient_mu 1.679
_exptl_absorpt_correction_T_max 0.7456
_exptl_absorpt_correction_T_min 0.6271
_exptl_absorpt_correction_type multi-scan
_exptl_absorpt_process_details 'SADABS, Bruker-AXS, 2002'
_exptl_crystal_colour colourless
_exptl_crystal_density_diffrn 1.494
_exptl_crystal_density_method 'not measured'
_exptl_crystal_description prism
_exptl_crystal_F_000 1712
_exptl_crystal_size_max 0.045
_exptl_crystal_size_mid 0.042
_exptl_crystal_size_min 0.038
_refine_diff_density_max 1.047
_refine_diff_density_min -1.069
_refine_diff_density_rms 0.104
_refine_ls_extinction_method none
_refine_ls_goodness_of_fit_ref 1.055
_refine_ls_hydrogen_treatment mixed
_refine_ls_matrix_type full
_refine_ls_number_parameters 452
_refine_ls_number_reflns 8791
_refine_ls_number_restraints 0
_refine_ls_restrained_S_all 1.055
_refine_ls_R_factor_all 0.0343
_refine_ls_R_factor_gt 0.0297
_refine_ls_shift/su_max 0.017
_refine_ls_shift/su_mean 0.000
_refine_ls_structure_factor_coef Fsqd
_refine_ls_weighting_details 'calc w=1/[\s^2^(Fo^2^)+(0.0255P)^2^+8.0169P] where P=(Fo^2^+2Fc^2^)/3'
_refine_ls_weighting_scheme calc
_refine_ls_wR_factor_gt 0.0701
_refine_ls_wR_factor_ref 0.0720
_reflns_number_gt 7998
_reflns_number_total 8791
_reflns_threshold_expression >2sigma(I)
_cod_data_source_file ol5b02760_si_001.cif
_cod_data_source_block FO5656
_cod_original_sg_symbol_H-M 'P 21/c'
_cod_database_code 1555395
_platon_squeeze_void_probe_radius 1.20

loop_
_symmetry_equiv_pos_as_xyz
'x, y, z'
'-x, y+1/2, -z+1/2'
'-x, -y, -z'
'x, -y-1/2, z-1/2'

loop_
_atom_site_label
_atom_site_type_symbol
_atom_site_fract_x
_atom_site_fract_y
_atom_site_fract_z
_atom_site_U_iso_or_equiv
_atom_site_adp_type
_atom_site_occupancy
_atom_site_symmetry_multiplicity
_atom_site_calc_flag
_atom_site_refinement_flags
I1 I 0.248586(9) 1.704659(10) -0.415666(12) 0.01744(5) Uani 1 1 d .
I2 I 0.427134(11) 1.448977(13) -0.140948(14) 0.02877(6) Uani 1 1 d .
O1 O -0.02761(11) 1.51546(13) -0.66981(14) 0.0211(4) Uani 1 1 d .
H1O1 H -0.038(2) 1.550(2) -0.644(2) 0.021(9) Uiso 1 1 d .
O2 O 0.41942(13) 1.14692(13) -0.39271(16) 0.0289(5) Uani 1 1 d .
H1O2 H 0.452(2) 1.156(3) -0.349(3) 0.037(11) Uiso 1 1 d .
N1 N 0.17818(13) 1.29253(13) -0.59612(15) 0.0171(4) Uani 1 1 d .
N2 N -0.00399(13) 1.64243(13) -0.54370(15) 0.0172(4) Uani 1 1 d .
N3 N -0.00814(13) 1.72180(14) -0.51752(16) 0.0179(4) Uani 1 1 d .
N4 N 0.06962(12) 1.74648(13) -0.46952(15) 0.0154(4) Uani 1 1 d .
N5 N 0.51639(14) 1.23264(15) -0.24906(16) 0.0230(5) Uani 1 1 d .
N6 N 0.57543(14) 1.24758(15) -0.16909(16) 0.0226(5) Uani 1 1 d .
N7 N 0.55313(13) 1.31704(14) -0.13060(15) 0.0179(4) Uani 1 1 d .
C1 C 0.19211(14) 1.41008(16) -0.50156(17) 0.0160(5) Uani 1 1 d .
C2 C 0.14254(15) 1.36930(15) -0.58513(17) 0.0151(5) Uani 1 1 d .
C3 C 0.06891(15) 1.40555(16) -0.64113(17) 0.0152(5) Uani 1 1 d .
H3A H 0.0349 1.3773 -0.6962 0.018 Uiso 1 1 calc R
C4 C 0.04639(14) 1.48383(15) -0.61461(17) 0.0145(5) Uani 1 1 d .
C5 C 0.09814(14) 1.52895(15) -0.53495(17) 0.0137(5) Uani 1 1 d .
C6 C 0.16983(15) 1.48959(16) -0.47855(17) 0.0154(5) Uani 1 1 d .
H6A H 0.2039 1.5178 -0.4234 0.018 Uiso 1 1 calc R
C7 C 0.07598(14) 1.61527(15) -0.51404(17) 0.0142(5) Uani 1 1 d .
C8 C 0.12373(14) 1.68340(15) -0.46742(17) 0.0140(5) Uani 1 1 d .
C9 C 0.08691(15) 1.83305(16) -0.43648(18) 0.0161(5) Uani 1 1 d .
C10 C 0.08628(15) 1.89500(16) -0.50372(18) 0.0179(5) Uani 1 1 d .
C11 C 0.10356(17) 1.97857(17) -0.4726(2) 0.0215(5) Uani 1 1 d .
H11A H 0.1016 2.0222 -0.5173 0.026 Uiso 1 1 calc R
C12 C 0.12362(16) 1.99994(17) -0.3775(2) 0.0227(6) Uani 1 1 d .
C13 C 0.12296(17) 1.93674(18) -0.3134(2) 0.0225(5) Uani 1 1 d .
H13A H 0.1354 1.9513 -0.2487 0.027 Uiso 1 1 calc R
C14 C 0.10445(16) 1.85179(17) -0.34169(19) 0.0186(5) Uani 1 1 d .
C15 C 0.07110(19) 1.87221(19) -0.60595(19) 0.0265(6) Uani 1 1 d .
H15A H 0.0633 1.9245 -0.6437 0.040 Uiso 1 1 calc R
H15B H 0.0219 1.8366 -0.6293 0.040 Uiso 1 1 calc R
H15C H 0.1183 1.8407 -0.6112 0.040 Uiso 1 1 calc R
C16 C 0.1483(2) 2.09039(19) -0.3456(2) 0.0315(7) Uani 1 1 d .
H16A H 0.1129 2.1304 -0.3913 0.047 Uiso 1 1 calc R
H16B H 0.2055 2.0997 -0.3412 0.047 Uiso 1 1 calc R
H16C H 0.1426 2.0997 -0.2835 0.047 Uiso 1 1 calc R
C17 C 0.10506(19) 1.78473(19) -0.2697(2) 0.0277(6) Uani 1 1 d .
H17A H 0.0693 1.7374 -0.3009 0.042 Uiso 1 1 calc R
H17B H 0.0852 1.8095 -0.2214 0.042 Uiso 1 1 calc R
H17C H 0.1611 1.7636 -0.2398 0.042 Uiso 1 1 calc R
C18 C 0.25971(15) 1.35253(16) -0.45799(18) 0.0182(5) Uani 1 1 d .
C19 C 0.24842(15) 1.28028(17) -0.51759(19) 0.0192(5) Uani 1 1 d .
C20 C 0.30239(16) 1.21241(17) -0.49436(19) 0.0215(5) Uani 1 1 d .
H20A H 0.2942 1.1640 -0.5346 0.026 Uiso 1 1 calc R
C21 C 0.36929(16) 1.21622(17) -0.4104(2) 0.0218(5) Uani 1 1 d .
C22 C 0.38283(15) 1.28859(17) -0.34968(19) 0.0201(5) Uani 1 1 d .
C23 C 0.32702(15) 1.35604(17) -0.37545(18) 0.0194(5) Uani 1 1 d .
H23A H 0.3352 1.4050 -0.3360 0.023 Uiso 1 1 calc R
C24 C 0.45488(16) 1.29191(17) -0.26332(19) 0.0196(5) Uani 1 1 d .
C25 C 0.47883(15) 1.34626(17) -0.18617(18) 0.0182(5) Uani 1 1 d .
C26 C 0.60808(14) 1.35097(17) -0.04323(18) 0.0172(5) Uani 1 1 d .
C27 C 0.65904(15) 1.41838(17) -0.04814(18) 0.0190(5) Uani 1 1 d .
C28 C 0.71297(16) 1.44824(17) 0.03759(19) 0.0199(5) Uani 1 1 d .
H28A H 0.7480 1.4947 0.0370 0.024 Uiso 1 1 calc R
C29 C 0.71720(15) 1.41246(17) 0.12364(19) 0.0197(5) Uani 1 1 d .
C30 C 0.66486(16) 1.34438(18) 0.12389(19) 0.0221(5) Uani 1 1 d .
H30A H 0.6670 1.3197 0.1825 0.027 Uiso 1 1 calc R
C31 C 0.60998(16) 1.31200(18) 0.04074(19) 0.0209(5) Uani 1 1 d .
C32 C 0.65886(19) 1.4555(2) -0.1401(2) 0.0294(6) Uani 1 1 d .
H32A H 0.6022 1.4630 -0.1822 0.044 Uiso 1 1 calc R
H32B H 0.6877 1.4169 -0.1698 0.044 Uiso 1 1 calc R
H32C H 0.6866 1.5110 -0.1287 0.044 Uiso 1 1 calc R
C33 C 0.77677(17) 1.44629(19) 0.2147(2) 0.0248(6) Uani 1 1 d .
H33A H 0.8098 1.4918 0.2007 0.037 Uiso 1 1 calc R
H33B H 0.8128 1.4000 0.2485 0.037 Uiso 1 1 calc R
H33C H 0.7464 1.4690 0.2542 0.037 Uiso 1 1 calc R
C34 C 0.5559(2) 1.2365(2) 0.0403(2) 0.0343(7) Uani 1 1 d .
H34A H 0.5656 1.2176 0.1054 0.052 Uiso 1 1 calc R
H34B H 0.5687 1.1898 0.0040 0.052 Uiso 1 1 calc R
H34C H 0.4984 1.2529 0.0112 0.052 Uiso 1 1 calc R
C35 C 0.14120(16) 1.23101(16) -0.67267(18) 0.0178(5) Uani 1 1 d .
H35A H 0.0920 1.2593 -0.7181 0.021 Uiso 1 1 calc R
C36 C 0.11077(17) 1.15313(17) -0.6340(2) 0.0228(6) Uani 1 1 d .
H36A H 0.0765 1.1714 -0.5970 0.034 Uiso 1 1 calc R
H36B H 0.1577 1.1207 -0.5934 0.034 Uiso 1 1 calc R
H36C H 0.0784 1.1171 -0.6865 0.034 Uiso 1 1 calc R
C37 C 0.19828(17) 1.20809(17) -0.7279(2) 0.0228(6) Uani 1 1 d .
H37A H 0.2219 1.2603 -0.7438 0.034 Uiso 1 1 calc R
H37B H 0.1672 1.1782 -0.7862 0.034 Uiso 1 1 calc R
H37C H 0.2423 1.1711 -0.6892 0.034 Uiso 1 1 calc R

loop_
_atom_site_aniso_label
_atom_site_aniso_U_11
_atom_site_aniso_U_22
_atom_site_aniso_U_33
_atom_site_aniso_U_23
_atom_site_aniso_U_13
_atom_site_aniso_U_12
I1 0.01277(8) 0.01573(8) 0.02112(9) -0.00084(6) 0.00204(6) -0.00233(6)
I2 0.02071(9) 0.03023(11) 0.02705(10) -0.01267(8) -0.00313(7) 0.00998(7)
O1 0.0179(9) 0.0185(9) 0.0188(9) -0.0043(8) -0.0045(7) 0.0047(7)
O2 0.0247(10) 0.0218(10) 0.0279(11) -0.0079(9) -0.0074(9) 0.0111(8)
N1 0.0177(10) 0.0126(10) 0.0150(10) -0.0033(8) -0.0028(8) 0.0030(8)
N2 0.0145(9) 0.0137(10) 0.0205(11) 0.0001(9) 0.0021(8) 0.0013(8)
N3 0.0134(9) 0.0151(10) 0.0229(11) -0.0013(9) 0.0031(8) -0.0003(8)
N4 0.0138(9) 0.0131(10) 0.0174(10) -0.0006(8) 0.0027(8) -0.0004(8)
N5 0.0178(10) 0.0254(12) 0.0188(11) -0.0052(9) -0.0032(9) 0.0082(9)
N6 0.0181(10) 0.0262(12) 0.0179(11) -0.0050(9) -0.0011(9) 0.0082(9)
N7 0.0141(9) 0.0217(11) 0.0150(10) -0.0027(9) 0.0011(8) 0.0047(8)
C1 0.0139(11) 0.0159(11) 0.0135(11) -0.0006(9) -0.0016(9) 0.0011(9)
C2 0.0175(11) 0.0115(11) 0.0141(11) 0.0003(9) 0.0024(9) 0.0009(9)
C3 0.0159(11) 0.0150(11) 0.0117(11) 0.0004(9) 0.0004(9) -0.0001(9)
C4 0.0143(11) 0.0140(11) 0.0123(11) 0.0028(9) 0.0007(9) -0.0009(9)
C5 0.0125(10) 0.0129(11) 0.0147(11) -0.0004(9) 0.0031(9) -0.0010(9)
C6 0.0149(11) 0.0150(11) 0.0123(11) -0.0030(9) -0.0010(9) -0.0002(9)
C7 0.0142(11) 0.0131(11) 0.0129(11) 0.0011(9) 0.0014(9) -0.0001(9)
C8 0.0133(10) 0.0136(11) 0.0137(11) -0.0003(9) 0.0025(9) 0.0015(9)
C9 0.0156(11) 0.0116(11) 0.0208(12) -0.0021(10) 0.0057(9) 0.0005(9)
C10 0.0187(12) 0.0167(12) 0.0180(12) 0.0002(10) 0.0057(10) 0.0014(9)
C11 0.0259(13) 0.0145(12) 0.0260(14) 0.0013(11) 0.0112(11) 0.0008(10)
C12 0.0218(13) 0.0152(12) 0.0337(15) -0.0049(11) 0.0128(11) -0.0012(10)
C13 0.0258(13) 0.0229(13) 0.0206(13) -0.0061(11) 0.0103(11) -0.0007(11)
C14 0.0187(11) 0.0196(12) 0.0184(12) -0.0015(10) 0.0073(10) 0.0001(10)
C15 0.0344(15) 0.0267(14) 0.0172(13) 0.0014(11) 0.0071(11) -0.0032(12)
C16 0.0372(16) 0.0190(14) 0.0432(18) -0.0131(13) 0.0199(14) -0.0055(12)
C17 0.0356(16) 0.0244(14) 0.0222(14) 0.0026(12) 0.0083(12) -0.0031(12)
C18 0.0172(11) 0.0146(11) 0.0182(12) -0.0033(10) -0.0004(10) 0.0036(9)
C19 0.0170(11) 0.0169(12) 0.0184(12) -0.0033(10) -0.0009(10) 0.0010(10)
C20 0.0230(13) 0.0161(12) 0.0192(13) -0.0062(10) -0.0012(10) 0.0039(10)
C21 0.0192(12) 0.0184(12) 0.0221(13) -0.0031(11) -0.0006(10) 0.0052(10)
C22 0.0165(11) 0.0203(13) 0.0183(12) -0.0023(10) -0.0011(10) 0.0031(10)
C23 0.0177(11) 0.0172(12) 0.0184(12) -0.0055(10) -0.0007(10) 0.0038(10)
C24 0.0173(12) 0.0190(12) 0.0185(13) -0.0023(10) 0.0006(10) 0.0042(10)
C25 0.0146(11) 0.0189(12) 0.0171(12) -0.0039(10) 0.0000(9) 0.0037(9)
C26 0.0113(10) 0.0203(12) 0.0155(11) -0.0042(10) -0.0016(9) 0.0037(9)
C27 0.0185(12) 0.0204(13) 0.0163(12) 0.0026(10) 0.0034(10) 0.0043(10)
C28 0.0189(12) 0.0179(12) 0.0204(13) -0.0015(10) 0.0033(10) -0.0017(10)
C29 0.0167(11) 0.0214(13) 0.0174(12) -0.0046(10) 0.0009(9) 0.0038(10)
C30 0.0231(13) 0.0256(14) 0.0156(12) -0.0001(11) 0.0039(10) -0.0009(11)
C31 0.0172(12) 0.0249(13) 0.0202(13) -0.0024(11) 0.0058(10) -0.0024(10)
C32 0.0349(16) 0.0298(15) 0.0198(14) 0.0039(12) 0.0042(12) -0.0053(13)
C33 0.0231(13) 0.0261(14) 0.0183(13) -0.0047(11) -0.0021(10) 0.0018(11)
C34 0.0361(16) 0.0407(18) 0.0269(15) -0.0042(14) 0.0114(13) -0.0167(14)
C35 0.0204(12) 0.0150(11) 0.0133(11) -0.0029(10) -0.0008(9) 0.0007(9)
C36 0.0228(13) 0.0175(12) 0.0254(14) -0.0023(11) 0.0045(11) -0.0018(10)
C37 0.0279(14) 0.0197(13) 0.0194(13) 0.0008(10) 0.0060(11) 0.0027(11)

loop_
_atom_type_symbol
_atom_type_description
_atom_type_scat_dispersion_real
_atom_type_scat_dispersion_imag
_atom_type_scat_source
C C 0.0033 0.0016 'International Tables Vol C Tables 4.2.6.8 and 6.1.1.4'
H H 0.0000 0.0000 'International Tables Vol C Tables 4.2.6.8 and 6.1.1.4'
N N 0.0061 0.0033 'International Tables Vol C Tables 4.2.6.8 and 6.1.1.4'
O O 0.0106 0.0060 'International Tables Vol C Tables 4.2.6.8 and 6.1.1.4'
I I -0.4742 1.8119 'International Tables Vol C Tables 4.2.6.8 and 6.1.1.4'

loop_
_geom_angle_atom_site_label_1
_geom_angle_atom_site_label_2
_geom_angle_atom_site_label_3
_geom_angle
C4 O1 H1O1 108(3)
C21 O2 H1O2 106(3)
C2 N1 C19 108.4(2)
C2 N1 C35 124.5(2)
C19 N1 C35 126.7(2)
N3 N2 C7 110.3(2)
N2 N3 N4 106.61(19)
N3 N4 C8 111.2(2)
N3 N4 C9 120.5(2)
C8 N4 C9 128.0(2)
N6 N5 C24 110.4(2)
N5 N6 N7 106.8(2)
N6 N7 C25 110.9(2)
N6 N7 C26 119.4(2)
C25 N7 C26 129.6(2)
C6 C1 C2 119.5(2)
C6 C1 C18 134.4(2)
C2 C1 C18 106.2(2)
N1 C2 C3 129.5(2)
N1 C2 C1 109.6(2)
C3 C2 C1 120.9(2)
C4 C3 C2 118.5(2)
C4 C3 H3A 120.8
C2 C3 H3A 120.8
O1 C4 C3 116.4(2)
O1 C4 C5 122.0(2)
C3 C4 C5 121.6(2)
C6 C5 C4 118.4(2)
C6 C5 C7 121.5(2)
C4 C5 C7 120.1(2)
C1 C6 C5 121.0(2)
C1 C6 H6A 119.5
C5 C6 H6A 119.5
N2 C7 C8 106.9(2)
N2 C7 C5 121.6(2)
C8 C7 C5 131.5(2)
N4 C8 C7 105.0(2)
N4 C8 I1 121.31(17)
C7 C8 I1 133.32(18)
C14 C9 C10 122.7(2)
C14 C9 N4 120.2(2)
C10 C9 N4 117.1(2)
C11 C10 C9 117.6(2)
C11 C10 C15 120.6(2)
C9 C10 C15 121.7(2)
C10 C11 C12 121.6(3)
C10 C11 H11A 119.2
C12 C11 H11A 119.2
C13 C12 C11 118.9(2)
C13 C12 C16 121.2(3)
C11 C12 C16 119.9(3)
C12 C13 C14 121.6(3)
C12 C13 H13A 119.2
C14 C13 H13A 119.2
C9 C14 C13 117.5(2)
C9 C14 C17 122.4(2)
C13 C14 C17 120.0(2)
C10 C15 H15A 109.5
C10 C15 H15B 109.5
H15A C15 H15B 109.5
C10 C15 H15C 109.5
H15A C15 H15C 109.5
H15B C15 H15C 109.5
C12 C16 H16A 109.5
C12 C16 H16B 109.5
H16A C16 H16B 109.5
C12 C16 H16C 109.5
H16A C16 H16C 109.5
H16B C16 H16C 109.5
C14 C17 H17A 109.5
C14 C17 H17B 109.5
H17A C17 H17B 109.5
C14 C17 H17C 109.5
H17A C17 H17C 109.5
H17B C17 H17C 109.5
C23 C18 C19 119.5(2)
C23 C18 C1 133.5(2)
C19 C18 C1 107.0(2)
C20 C19 N1 130.1(2)
C20 C19 C18 121.1(2)
N1 C19 C18 108.7(2)
C19 C20 C21 118.8(2)
C19 C20 H20A 120.6
C21 C20 H20A 120.6
O2 C21 C20 115.1(2)
O2 C21 C22 123.6(2)
C20 C21 C22 121.3(2)
C23 C22 C21 118.3(2)
C23 C22 C24 121.5(2)
C21 C22 C24 120.2(2)
C18 C23 C22 120.9(2)
C18 C23 H23A 119.5
C22 C23 H23A 119.5
N5 C24 C25 106.6(2)
N5 C24 C22 119.9(2)
C25 C24 C22 133.5(2)
N7 C25 C24 105.3(2)
N7 C25 I2 119.15(18)
C24 C25 I2 135.47(19)
C31 C26 C27 123.8(2)
C31 C26 N7 118.1(2)
C27 C26 N7 118.0(2)
C26 C27 C28 116.5(2)
C26 C27 C32 122.4(2)
C28 C27 C32 121.0(2)
C29 C28 C27 122.3(2)
C29 C28 H28A 118.8
C27 C28 H28A 118.8
C28 C29 C30 118.5(2)
C28 C29 C33 120.6(3)
C30 C29 C33 120.9(3)
C31 C30 C29 121.7(3)
C31 C30 H30A 119.1
C29 C30 H30A 119.1
C30 C31 C26 117.1(2)
C30 C31 C34 121.9(3)
C26 C31 C34 120.9(2)
C27 C32 H32A 109.5
C27 C32 H32B 109.5
H32A C32 H32B 109.5
C27 C32 H32C 109.5
H32A C32 H32C 109.5
H32B C32 H32C 109.5
C29 C33 H33A 109.5
C29 C33 H33B 109.5
H33A C33 H33B 109.5
C29 C33 H33C 109.5
H33A C33 H33C 109.5
H33B C33 H33C 109.5
C31 C34 H34A 109.5
C31 C34 H34B 109.5
H34A C34 H34B 109.5
C31 C34 H34C 109.5
H34A C34 H34C 109.5
H34B C34 H34C 109.5
N1 C35 C36 110.1(2)
N1 C35 C37 112.6(2)
C36 C35 C37 112.8(2)
N1 C35 H35A 107.0
C36 C35 H35A 107.0
C37 C35 H35A 107.0
C35 C36 H36A 109.5
C35 C36 H36B 109.5
H36A C36 H36B 109.5
C35 C36 H36C 109.5
H36A C36 H36C 109.5
H36B C36 H36C 109.5
C35 C37 H37A 109.5
C35 C37 H37B 109.5
H37A C37 H37B 109.5
C35 C37 H37C 109.5
H37A C37 H37C 109.5
H37B C37 H37C 109.5

loop_
_geom_bond_atom_site_label_1
_geom_bond_atom_site_label_2
_geom_bond_distance
I1 C8 2.066(2)
I2 C25 2.063(3)
O1 C4 1.366(3)
O1 H1O1 0.72(4)
O2 C21 1.360(3)
O2 H1O2 0.72(4)
N1 C2 1.387(3)
N1 C19 1.396(3)
N1 C35 1.473(3)
N2 N3 1.314(3)
N2 C7 1.373(3)
N3 N4 1.354(3)
N4 C8 1.355(3)
N4 C9 1.441(3)
N5 N6 1.312(3)
N5 C24 1.375(3)
N6 N7 1.348(3)
N7 C25 1.358(3)
N7 C26 1.440(3)
C1 C6 1.382(3)
C1 C2 1.414(3)
C1 C18 1.449(3)
C2 C3 1.393(3)
C3 C4 1.385(3)
C3 H3A 0.9500
C4 C5 1.420(3)
C5 C6 1.392(3)
C5 C7 1.468(3)
C6 H6A 0.9500
C7 C8 1.388(3)
C9 C14 1.383(4)
C9 C10 1.398(4)
C10 C11 1.389(4)
C10 C15 1.510(4)
C11 C12 1.391(4)
C11 H11A 0.9500
C12 C13 1.383(4)
C12 C16 1.512(4)
C13 C14 1.402(4)
C13 H13A 0.9500
C14 C17 1.505(4)
C15 H15A 0.9800
C15 H15B 0.9800
C15 H15C 0.9800
C16 H16A 0.9800
C16 H16B 0.9800
C16 H16C 0.9800
C17 H17A 0.9800
C17 H17B 0.9800
C17 H17C 0.9800
C18 C23 1.390(3)
C18 C19 1.415(4)
C19 C20 1.382(4)
C20 C21 1.400(4)
C20 H20A 0.9500
C21 C22 1.425(4)
C22 C23 1.397(3)
C22 C24 1.470(3)
C23 H23A 0.9500
C24 C25 1.385(4)
C26 C31 1.391(4)
C26 C27 1.394(4)
C27 C28 1.394(4)
C27 C32 1.497(4)
C28 C29 1.387(4)
C28 H28A 0.9500
C29 C30 1.401(4)
C29 C33 1.508(3)
C30 C31 1.388(4)
C30 H30A 0.9500
C31 C34 1.507(4)
C32 H32A 0.9800
C32 H32B 0.9800
C32 H32C 0.9800
C33 H33A 0.9800
C33 H33B 0.9800
C33 H33C 0.9800
C34 H34A 0.9800
C34 H34B 0.9800
C34 H34C 0.9800
C35 C36 1.519(4)
C35 C37 1.529(4)
C35 H35A 1.0000
C36 H36A 0.9800
C36 H36B 0.9800
C36 H36C 0.9800
C37 H37A 0.9800
C37 H37B 0.9800
C37 H37C 0.9800

loop_
_platon_squeeze_void_nr
_platon_squeeze_void_average_x
_platon_squeeze_void_average_y
_platon_squeeze_void_average_z
_platon_squeeze_void_volume
_platon_squeeze_void_count_electrons
_platon_squeeze_void_content
1 0.500 0.000 0.000 299 119 ' '
2 0.500 0.500 0.500 299 119 ' '
